data_7707882
loop_
_publ_author_name
'Gao, Wei'
'Wei, Han'
'Wang, Cui-Li'
'Liu, Jie-Ping'
'Zhang, Xiu-Mei'

_publ_section_title
;
 Multifunctional Zn-Ln (Ln = Eu and Tb) heterometallic metal-organic
 frameworks with highly efficient I<sub>2</sub> capture, dye adsorption,
 luminescence sensing and white-light emission.
;
_journal_issue 33
_journal_name_full 'Dalton transactions (Cambridge, England : 2003)'
_journal_page_first 11619
_journal_page_last 11630
_journal_paper_doi 10.1039/d1dt01968f
_journal_volume 50
_journal_year 2021
_chemical_formula_moiety 'C56 H63 Tb2 N21 O24 Zn3, 4(C4 H9 N O)'
_chemical_formula_sum 'C72 H99 N25 O28 Tb2 Zn3'
_chemical_formula_weight 2276.71
_space_group_crystal_system orthorhombic
_space_group_IT_number 19
_space_group_name_Hall 'P 2ac 2ab'
_space_group_name_H-M_alt 'P 21 21 21'
_atom_sites_solution_hydrogens mixed
_audit_creation_method SHELXL-2016/6
_audit_update_record
;
2021-06-09 deposited with the CCDC.	2021-07-21 downloaded from the CCDC.
;
_cell_angle_alpha 90
_cell_angle_beta 90
_cell_angle_gamma 90
_cell_formula_units_Z 4
_cell_length_a 15.6906(14)
_cell_length_b 21.4770(18)
_cell_length_c 27.783(2)
_cell_measurement_reflns_used 9906
_cell_measurement_temperature 296(2)
_cell_measurement_theta_max 25.72
_cell_measurement_theta_min 2.18
_cell_volume 9362.5(13)
_computing_cell_refinement 'Bruker SAINT'
_computing_data_collection 'Bruker APEX2'
_computing_data_reduction 'Bruker SAINT'
_computing_molecular_graphics 'Bruker SHELXTL'
_computing_publication_material 'Bruker SHELXTL'
_computing_structure_refinement 'SHELXL-2016/6 (Sheldrick, 2016)'
_computing_structure_solution 'SHELXT 2014/4 (Sheldrick, 2014)'
_diffrn_ambient_temperature 296(2)
_diffrn_measured_fraction_theta_full 0.996
_diffrn_measured_fraction_theta_max 0.993
_diffrn_measurement_device_type 'Bruker APEX-II CCD'
_diffrn_measurement_method '\f and \w scans'
_diffrn_radiation_type MoK\a
_diffrn_radiation_wavelength 0.71073
_diffrn_reflns_av_R_equivalents 0.0461
_diffrn_reflns_av_unetI/netI 0.0703
_diffrn_reflns_Laue_measured_fraction_full 0.996
_diffrn_reflns_Laue_measured_fraction_max 0.993
_diffrn_reflns_limit_h_max 18
_diffrn_reflns_limit_h_min -19
_diffrn_reflns_limit_k_max 26
_diffrn_reflns_limit_k_min -25
_diffrn_reflns_limit_l_max 33
_diffrn_reflns_limit_l_min -34
_diffrn_reflns_number 46720
_diffrn_reflns_point_group_measured_fraction_full 0.995
_diffrn_reflns_point_group_measured_fraction_max 0.988
_diffrn_reflns_theta_full 25.242
_diffrn_reflns_theta_max 26.391
_diffrn_reflns_theta_min 2.176
_exptl_absorpt_coefficient_mu 2.336
_exptl_absorpt_correction_T_max 0.721
_exptl_absorpt_correction_T_min 0.692
_exptl_absorpt_correction_type multi-scan
_exptl_absorpt_process_details 'SADABS; Bruker, 2000'
_exptl_crystal_colour colourless
_exptl_crystal_density_diffrn 1.615
_exptl_crystal_description block
_exptl_crystal_F_000 4600
_exptl_crystal_size_max 0.170
_exptl_crystal_size_mid 0.160
_exptl_crystal_size_min 0.150
_refine_diff_density_max 1.727
_refine_diff_density_min -1.259
_refine_diff_density_rms 0.127
_refine_ls_abs_structure_details
; 
 Flack x determined using 5917 quotients [(I+)-(I-)]/[(I+)+(I-)] 
 (Parsons, Flack and Wagner, Acta Cryst. B69 (2013) 249-259). 
;
_refine_ls_abs_structure_Flack 0.004(6)
_refine_ls_extinction_method none
_refine_ls_goodness_of_fit_ref 0.952
_refine_ls_hydrogen_treatment mixed
_refine_ls_matrix_type full
_refine_ls_number_parameters 1216
_refine_ls_number_reflns 18935
_refine_ls_number_restraints 1925
_refine_ls_restrained_S_all 0.940
_refine_ls_R_factor_all 0.0649
_refine_ls_R_factor_gt 0.0502
_refine_ls_shift/su_max 0.001
_refine_ls_shift/su_mean 0.000
_refine_ls_structure_factor_coef Fsqd
_refine_ls_weighting_details 'w=1/[\s^2^(Fo^2^)+(0.0891P)^2^+7.0420P] where P=(Fo^2^+2Fc^2^)/3'
_refine_ls_weighting_scheme calc
_refine_ls_wR_factor_gt 0.1291
_refine_ls_wR_factor_ref 0.1414
_reflns_Friedel_coverage 0.833
_reflns_Friedel_fraction_full 0.992
_reflns_Friedel_fraction_max 0.982
_reflns_number_gt 15602
_reflns_number_total 18935
_reflns_threshold_expression 'I > 2\s(I)'
_cod_data_source_file d1dt01968f2.cif
_cod_data_source_block gw_38_0m_a
_cod_depositor_comments 'Adding full bibliography for 7707881--7707882.cif.'
_cod_original_cell_volume 9362.5(14)
_cod_database_code 7707882
_shelx_shelxl_version_number 2016/6
_shelx_space_group_comment
; 
The symmetry employed for this shelxl refinement is uniquely defined 
by the following loop, which should always be used as a source of 
symmetry information in preference to the above space-group names. 
They are only intended as comments. 
;
_shelx_estimated_absorpt_t_min 0.692
_shelx_estimated_absorpt_t_max 0.721

loop_
_space_group_symop_operation_xyz
'x, y, z'
'-x+1/2, -y, z+1/2'
'-x, y+1/2, -z+1/2'
'x+1/2, -y+1/2, -z'

loop_
_atom_site_label
_atom_site_type_symbol
_atom_site_fract_x
_atom_site_fract_y
_atom_site_fract_z
_atom_site_U_iso_or_equiv
_atom_site_adp_type
_atom_site_occupancy
_atom_site_site_symmetry_order
_atom_site_calc_flag
_atom_site_refinement_flags_posn
_atom_site_refinement_flags_adp
_atom_site_refinement_flags_occupancy
_atom_site_disorder_assembly
_atom_site_disorder_group
Tb2 Tb -0.01548(3) 0.80123(2) 0.10746(2) 0.02566(12) Uani 1 1 d . U . . .
H1O H -0.042(5) 0.830(2) 0.051(3) 0.031 Uiso 1 1 d D U . . .
Tb1 Tb 0.51221(3) 0.70829(2) 0.59062(2) 0.02790(13) Uani 1 1 d . U . . .
H2O H -0.079(3) 0.886(4) 0.027(4) 0.033 Uiso 1 1 d D U . . .
Zn3 Zn 0.13261(8) 0.66135(5) 0.05733(4) 0.0263(3) Uani 1 1 d . U . . .
H3O H 0.505(6) 0.4218(10) 0.276(2) 0.032 Uiso 1 1 d D U . . .
Zn1 Zn 0.85458(7) 0.66111(5) 0.45561(4) 0.0273(3) Uani 1 1 d . U . . .
H4O H 0.521(5) 0.357(2) 0.295(2) 0.033 Uiso 1 1 d D U . . .
Zn2 Zn 0.49441(9) 0.45904(7) 0.23821(6) 0.0468(4) Uani 1 1 d D U . . .
O1 O -0.3810(4) 0.6854(3) -0.0685(3) 0.0319(16) Uani 1 1 d . U . . .
O2 O -0.3178(5) 0.7651(3) -0.0304(3) 0.042(2) Uani 1 1 d . U . . .
O1S O 0.2812(10) 0.7732(10) 0.3626(8) 0.158(7) Uani 1 1 d D U . . .
O3 O -0.1486(6) 0.8487(5) 0.1066(4) 0.061(3) Uani 1 1 d . U . . .
O2S O 0.5514(11) 0.6566(9) 0.0461(6) 0.133(6) Uani 1 1 d D U . . .
O4 O -0.0275(6) 0.8679(4) 0.0364(3) 0.049(2) Uani 1 1 d D U . . .
O3S O 0.3829(13) 0.2996(8) 0.2325(9) 0.165(8) Uani 1 1 d D U . . .
O5 O 0.0278(7) 0.8929(4) 0.1442(3) 0.055(2) Uani 1 1 d . U . . .
O4S O 0.6180(15) 0.3354(11) 0.3171(13) 0.255(14) Uani 1 1 d D U . . .
O6 O -0.0342(5) 0.7295(3) 0.0462(3) 0.0361(18) Uani 1 1 d . U . . .
H6O H 0.648(7) 0.676(5) 0.549(2) 0.043 Uiso 1 1 d D U . . .
O7 O 0.0188(5) 0.6353(4) 0.0389(3) 0.0443(19) Uani 1 1 d . U . . .
O8 O 0.0802(6) 0.7368(4) 0.1473(3) 0.047(2) Uani 1 1 d . U . . .
O9 O 0.1524(6) 0.6521(4) 0.1258(3) 0.047(2) Uani 1 1 d . U . . .
O10 O 0.0828(5) 0.7006(4) 0.3733(3) 0.0415(19) Uani 1 1 d . U . . .
O11 O 0.0615(5) 0.7818(4) 0.3266(3) 0.0389(19) Uani 1 1 d . U . . .
O12 O 0.4679(8) 0.4326(5) 0.1729(4) 0.077(3) Uani 1 1 d . U . . .
O13 O 0.8967(6) 0.7168(4) 0.1398(3) 0.048(2) Uani 1 1 d . U . . .
O14 O 0.9315(5) 0.7893(4) 0.1908(3) 0.0400(18) Uani 1 1 d . U . . .
O15 O 0.9045(5) 0.7374(4) 0.3679(3) 0.043(2) Uani 1 1 d . U . . .
O16 O 0.8335(6) 0.6527(4) 0.3871(3) 0.051(2) Uani 1 1 d . U . . .
O17 O 0.8804(5) 0.8151(4) 0.4451(3) 0.041(2) Uani 1 1 d . U . . .
O18 O 0.8032(5) 0.7380(3) 0.4775(3) 0.041(2) Uani 1 1 d . U . . .
O19 O 0.5102(5) 0.7843(3) 0.5320(3) 0.0373(16) Uani 1 1 d . U . . .
O20 O 0.4632(5) 0.8797(4) 0.5282(3) 0.048(2) Uani 1 1 d . U . . .
O21 O 0.6607(5) 0.6965(4) 0.5785(3) 0.047(2) Uani 1 1 d D U . . .
O22 O 0.5009(7) 0.6083(4) 0.6204(4) 0.066(3) Uani 1 1 d . U . . .
O23 O 0.5382(7) 0.6513(6) 0.5183(4) 0.080(3) Uani 1 1 d . U . . .
O24 O 0.4908(7) 0.3788(5) 0.2703(5) 0.079(3) Uani 1 1 d D U . . .
N1 N -0.2845(6) 0.4640(4) -0.0284(4) 0.034(2) Uani 1 1 d . U . . .
N2 N -0.2794(6) 0.4047(4) -0.0153(4) 0.035(2) Uani 1 1 d . U . . .
N1S N 0.3892(13) 0.7300(11) 0.3201(7) 0.139(7) Uani 1 1 d D U . . .
N3 N -0.2264(7) 0.3987(5) 0.0224(5) 0.051(3) Uani 1 1 d . U . . .
N2S N 0.5613(19) 0.6764(14) 0.1297(8) 0.199(10) Uani 1 1 d D U . . .
N4 N -0.1942(8) 0.4549(5) 0.0314(5) 0.057(3) Uani 1 1 d . U . . .
N3S N 0.2760(16) 0.3413(12) 0.1887(13) 0.195(10) Uani 1 1 d D U . . .
N5 N -0.2704(10) 0.8994(10) 0.1003(6) 0.109(5) Uani 1 1 d . U . . .
N4S N 0.6894(18) 0.4114(15) 0.3490(10) 0.195(10) Uani 1 1 d D U . . .
N6 N 0.0147(15) 0.9912(7) 0.1651(8) 0.128(6) Uani 1 1 d . U . . .
N7 N 0.3283(8) 0.5588(7) 0.3191(4) 0.071(4) Uani 1 1 d . U . . .
N8 N 0.3929(9) 0.5179(7) 0.3122(5) 0.075(4) Uani 1 1 d . U . . .
N9 N 0.4021(7) 0.5110(6) 0.2664(4) 0.049(3) Uani 1 1 d . U . . .
N10 N 0.3451(7) 0.5432(5) 0.2415(4) 0.045(3) Uani 1 1 d . U . . .
N11 N 0.5292(13) 0.4565(10) 0.1028(7) 0.121(6) Uani 1 1 d . U . . .
N12 N 0.7950(6) 1.0361(4) 0.4673(4) 0.038(2) Uani 1 1 d . U . . .
N13 N 0.7859(6) 1.0984(4) 0.4688(3) 0.033(2) Uani 1 1 d . U . . .
N14 N 0.7087(7) 1.1128(5) 0.4845(4) 0.047(3) Uani 1 1 d . U . . .
N15 N 0.6673(6) 1.0605(4) 0.4935(4) 0.044(3) Uani 1 1 d . U . . .
N16 N 0.5141(10) 0.5084(5) 0.6396(4) 0.067(3) Uani 1 1 d . U . . .
N17 N 0.5638(14) 0.6216(10) 0.4411(7) 0.120(6) Uani 1 1 d . U . . .
C1 C -0.2075(15) 0.9609(12) 0.1135(8) 0.119(6) Uani 1 1 d . U . . .
H1A H -0.234294 0.985716 0.137954 0.178 Uiso 1 1 calc R U . . .
H1B H -0.199086 0.985570 0.085148 0.178 Uiso 1 1 calc R U . . .
H1C H -0.153460 0.946190 0.125062 0.178 Uiso 1 1 calc R U . . .
C2 C -0.3584(12) 0.9117(12) 0.0932(7) 0.112(6) Uani 1 1 d . U . . .
H2A H -0.390240 0.873910 0.097582 0.168 Uiso 1 1 calc DR U . . .
H2B H -0.367295 0.927160 0.061230 0.168 Uiso 1 1 calc R U . . .
H2C H -0.377145 0.942162 0.116170 0.168 Uiso 1 1 calc R U . . .
C1S C 0.3587(18) 0.6864(13) 0.4022(9) 0.158(8) Uani 1 1 d D U . . .
H1SA H 0.313687 0.685319 0.425648 0.236 Uiso 1 1 calc R U . . .
H1SB H 0.411315 0.697040 0.417788 0.236 Uiso 1 1 calc R U . . .
H1SC H 0.363944 0.646223 0.387373 0.236 Uiso 1 1 calc R U . . .
C3 C -0.2244(11) 0.8557(11) 0.1019(6) 0.090(4) Uani 1 1 d . U . . .
C2S C 0.3379(14) 0.7353(10) 0.3637(7) 0.110(5) Uani 1 1 d D U . . .
C4 C -0.2817(13) 0.7981(12) 0.0917(7) 0.109(5) Uani 1 1 d . U . . .
H4A H -0.320573 0.807533 0.066023 0.164 Uiso 1 1 calc DR U . . .
H4B H -0.313300 0.787697 0.120169 0.164 Uiso 1 1 calc R U . . .
H4C H -0.246599 0.763399 0.082592 0.164 Uiso 1 1 calc R U . . .
C3S C 0.4625(15) 0.6862(12) 0.3166(9) 0.141(6) Uani 1 1 d D U . . .
H3SA H 0.450884 0.655534 0.292381 0.211 Uiso 1 1 calc R U . . .
H3SB H 0.470749 0.665950 0.347090 0.211 Uiso 1 1 calc R U . . .
H3SC H 0.513036 0.708891 0.308210 0.211 Uiso 1 1 calc R U . . .
C5 C 0.0181(17) 0.9376(9) 0.1701(9) 0.109(5) Uani 1 1 d . U . . .
C4S C 0.3579(15) 0.7661(11) 0.2778(8) 0.122(6) Uani 1 1 d D U . . .
H4SA H 0.397854 0.762101 0.251825 0.183 Uiso 1 1 calc R U . . .
H4SB H 0.352337 0.809138 0.286479 0.183 Uiso 1 1 calc R U . . .
H4SC H 0.303524 0.750130 0.267954 0.183 Uiso 1 1 calc R U . . .
C6 C -0.0010(17) 0.9292(12) 0.2284(8) 0.140(7) Uani 1 1 d . U . . .
H6A H -0.044729 0.957884 0.238068 0.210 Uiso 1 1 calc R U . . .
H6B H 0.050123 0.937525 0.246233 0.210 Uiso 1 1 calc R U . . .
H6C H -0.019531 0.887389 0.234642 0.210 Uiso 1 1 calc R U . . .
C5S C 0.5247(19) 0.6817(14) 0.0818(9) 0.169(7) Uani 1 1 d D U . . .
C7 C 0.0064(18) 1.0463(9) 0.1936(10) 0.139(7) Uani 1 1 d . U . . .
H7A H -0.002950 1.081469 0.172936 0.209 Uiso 1 1 calc R U . . .
H7B H 0.057553 1.052574 0.211889 0.209 Uiso 1 1 calc R U . . .
H7C H -0.041103 1.041832 0.215134 0.209 Uiso 1 1 calc R U . . .
C6S C 0.4339(18) 0.7069(15) 0.0917(12) 0.185(8) Uani 1 1 d D U . . .
H6SA H 0.413032 0.689803 0.121399 0.277 Uiso 1 1 calc DR U . . .
H6SB H 0.396753 0.695039 0.065875 0.277 Uiso 1 1 calc R U . . .
H6SC H 0.435770 0.751470 0.094077 0.277 Uiso 1 1 calc R U . . .
C8 C 0.0346(18) 1.0010(11) 0.1075(10) 0.136(7) Uani 1 1 d . U . . .
H8A H 0.029873 1.044396 0.099593 0.204 Uiso 1 1 calc R U . . .
H8B H -0.005705 0.977623 0.088831 0.204 Uiso 1 1 calc R U . . .
H8C H 0.091243 0.986807 0.100480 0.204 Uiso 1 1 calc R U . . .
C7S C 0.517(2) 0.7018(13) 0.1719(9) 0.178(8) Uani 1 1 d D U . . .
H7SA H 0.557565 0.709266 0.197200 0.267 Uiso 1 1 calc R U . . .
H7SB H 0.475026 0.672592 0.182806 0.267 Uiso 1 1 calc DR U . . .
H7SC H 0.489755 0.740283 0.163402 0.267 Uiso 1 1 calc DR U . . .
C9 C -0.3261(6) 0.7085(5) -0.0418(4) 0.0299(18) Uani 1 1 d . U . . .
C8S C 0.6423(17) 0.6470(14) 0.1139(11) 0.161(7) Uani 1 1 d D U . . .
H8SA H 0.651716 0.609528 0.131951 0.241 Uiso 1 1 calc R U . . .
H8SB H 0.688735 0.675310 0.119263 0.241 Uiso 1 1 calc R U . . .
H8SC H 0.638916 0.637178 0.080233 0.241 Uiso 1 1 calc R U . . .
C10 C -0.2304(7) 0.4942(5) 0.0000(4) 0.034(2) Uani 1 1 d . U . . .
C9S C 0.3173(17) 0.3277(15) 0.2313(13) 0.194(9) Uani 1 1 d D U . . .
C11 C -0.0412(7) 0.6734(5) 0.0362(4) 0.0292(19) Uani 1 1 d . U . . .
C10S C 0.2603(17) 0.3692(14) 0.2634(13) 0.191(9) Uani 1 1 d D U . . .
H10A H 0.207162 0.348469 0.269292 0.287 Uiso 1 1 calc R U . . .
H10B H 0.249839 0.408052 0.247348 0.287 Uiso 1 1 calc DR U . . .
H10C H 0.288641 0.376913 0.293438 0.287 Uiso 1 1 calc R U . . .
C12 C -0.2605(7) 0.6658(5) -0.0209(4) 0.0301(18) Uani 1 1 d . U . . .
C11S C 0.3302(19) 0.3092(16) 0.1567(14) 0.197(10) Uani 1 1 d D U . . .
H11A H 0.361718 0.338734 0.137795 0.296 Uiso 1 1 calc R U . . .
H11B H 0.296646 0.283407 0.135752 0.296 Uiso 1 1 calc R U . . .
H11C H 0.369068 0.283694 0.174624 0.296 Uiso 1 1 calc R U . . .
C13 C -0.2743(7) 0.6014(5) -0.0205(4) 0.0333(19) Uani 1 1 d . U . . .
H13 H -0.324395 0.585433 -0.033389 0.040 Uiso 1 1 calc R U . . .
C12S C 0.2008(17) 0.3747(14) 0.1801(15) 0.195(10) Uani 1 1 d D U . . .
H12A H 0.161315 0.367627 0.205925 0.293 Uiso 1 1 calc DR U . . .
H12B H 0.175919 0.361121 0.150332 0.293 Uiso 1 1 calc R U . . .
H12C H 0.213638 0.418357 0.178126 0.293 Uiso 1 1 calc R U . . .
C14 C -0.2148(7) 0.5615(5) -0.0012(4) 0.0341(19) Uani 1 1 d . U . . .
C13S C 0.6054(19) 0.424(2) 0.3656(12) 0.221(9) Uani 1 1 d D U . . .
H13A H 0.603681 0.463771 0.380685 0.331 Uiso 1 1 calc R U . . .
H13B H 0.589106 0.392261 0.388449 0.331 Uiso 1 1 calc R U . . .
H13C H 0.566674 0.422942 0.338842 0.331 Uiso 1 1 calc DR U . . .
C15 C -0.1389(7) 0.5845(5) 0.0175(4) 0.035(2) Uani 1 1 d . U . . .
H15 H -0.098149 0.557582 0.030109 0.042 Uiso 1 1 calc R U . . .
C14S C 0.6895(16) 0.3539(18) 0.3251(16) 0.222(9) Uani 1 1 d D U . . .
C16 C -0.1252(7) 0.6489(5) 0.0171(4) 0.0321(18) Uani 1 1 d . U . . .
C15S C 0.762(2) 0.4495(18) 0.3583(14) 0.217(10) Uani 1 1 d D U . . .
H15A H 0.809954 0.423599 0.365500 0.325 Uiso 1 1 calc R U . . .
H15B H 0.750152 0.476227 0.385201 0.325 Uiso 1 1 calc R U . . .
H15C H 0.774022 0.474397 0.330427 0.325 Uiso 1 1 calc R U . . .
C17 C -0.1862(7) 0.6883(5) -0.0006(4) 0.0335(19) Uani 1 1 d . U . . .
H17 H -0.177418 0.731036 0.000961 0.040 Uiso 1 1 calc R U . . .
C16S C 0.774(2) 0.345(2) 0.2981(14) 0.238(10) Uani 1 1 d D U . . .
H16A H 0.775761 0.304947 0.283430 0.357 Uiso 1 1 calc R U . . .
H16B H 0.820897 0.349070 0.320454 0.357 Uiso 1 1 calc R U . . .
H16C H 0.779641 0.376802 0.273748 0.357 Uiso 1 1 calc R U . . .
C18 C 0.1244(7) 0.6898(6) 0.1569(4) 0.034(2) Uani 1 1 d . U . . .
C19 C 0.1487(7) 0.6760(6) 0.2079(4) 0.0356(19) Uani 1 1 d . U . . .
C20 C 0.2099(7) 0.6311(6) 0.2173(4) 0.038(2) Uani 1 1 d . U . . .
H20 H 0.235192 0.609741 0.191945 0.045 Uiso 1 1 calc R U . . .
C21 C 0.2343(8) 0.6174(6) 0.2651(4) 0.040(2) Uani 1 1 d . U . . .
C22 C 0.1909(8) 0.6484(6) 0.3024(5) 0.043(2) Uani 1 1 d . U . . .
H22 H 0.203246 0.638634 0.334238 0.052 Uiso 1 1 calc R U . . .
C23 C 0.1308(7) 0.6927(6) 0.2925(4) 0.0355(19) Uani 1 1 d . U . . .
C24 C 0.1093(7) 0.7090(6) 0.2451(4) 0.0363(19) Uani 1 1 d . U . . .
H24 H 0.070387 0.740558 0.238661 0.044 Uiso 1 1 calc R U . . .
C25 C 0.0894(7) 0.7272(6) 0.3333(4) 0.035(2) Uani 1 1 d . U . . .
C26 C 0.3001(8) 0.5736(6) 0.2739(5) 0.044(2) Uani 1 1 d . U . . .
C27 C 0.5755(18) 0.3878(13) 0.1114(9) 0.137(7) Uani 1 1 d . U . . .
H27A H 0.599720 0.373556 0.081604 0.206 Uiso 1 1 calc R U . . .
H27B H 0.533855 0.358336 0.122369 0.206 Uiso 1 1 calc R U . . .
H27C H 0.619698 0.391893 0.135042 0.206 Uiso 1 1 calc R U . . .
C28 C 0.5591(16) 0.4914(12) 0.0615(7) 0.126(6) Uani 1 1 d . U . . .
H28A H 0.591771 0.526564 0.072259 0.188 Uiso 1 1 calc R U . . .
H28B H 0.511212 0.505664 0.043054 0.188 Uiso 1 1 calc DR U . . .
H28C H 0.594278 0.465133 0.041816 0.188 Uiso 1 1 calc R U . . .
C29 C 0.4849(17) 0.4631(12) 0.1344(8) 0.113(5) Uani 1 1 d . U . . .
C30 C 0.4361(17) 0.5330(12) 0.1256(8) 0.126(6) Uani 1 1 d . U . . .
H30A H 0.380369 0.532117 0.139873 0.190 Uiso 1 1 calc R U . . .
H30B H 0.431045 0.540930 0.091724 0.190 Uiso 1 1 calc DR U . . .
H30C H 0.469316 0.565358 0.140305 0.190 Uiso 1 1 calc R U . . .
N20 N 0.6057(7) 0.5021(6) 0.2334(5) 0.057(3) Uani 1 1 d . U . . .
N19 N 0.6530(9) 0.4925(8) 0.1950(7) 0.102(6) Uani 1 1 d . U . . .
N18 N 0.7164(9) 0.5310(7) 0.1955(6) 0.091(5) Uani 1 1 d . U . . .
C34 C 0.7061(9) 0.5666(7) 0.2349(5) 0.045(2) Uani 1 1 d . U . . .
N21 N 0.6376(7) 0.5488(6) 0.2585(5) 0.053(3) Uani 1 1 d . U . . .
C36 C 0.7623(8) 0.6168(6) 0.2469(4) 0.040(2) Uani 1 1 d . U . . .
C37 C 0.8030(8) 0.6526(6) 0.2105(5) 0.042(2) Uani 1 1 d . U . . .
H37 H 0.793840 0.642715 0.178368 0.050 Uiso 1 1 calc R U . . .
C38 C 0.8556(7) 0.7015(6) 0.2219(4) 0.0363(19) Uani 1 1 d . U . . .
C39 C 0.8736(7) 0.7155(6) 0.2695(4) 0.0362(19) Uani 1 1 d . U . . .
H39 H 0.911109 0.747562 0.276933 0.043 Uiso 1 1 calc R U . . .
C40 C 0.8358(7) 0.6817(6) 0.3057(4) 0.0371(19) Uani 1 1 d . U . . .
C41 C 0.7801(7) 0.6333(6) 0.2941(4) 0.038(2) Uani 1 1 d . U . . .
H41 H 0.754038 0.611268 0.318884 0.046 Uiso 1 1 calc R U . . .
C42 C 0.8977(7) 0.7389(6) 0.1818(4) 0.036(2) Uani 1 1 d . U . . .
C43 C 0.8596(7) 0.6917(6) 0.3570(4) 0.037(2) Uani 1 1 d . U . . .
C44 C 0.8169(6) 0.7938(5) 0.4665(4) 0.0298(18) Uani 1 1 d . U . . .
C45 C 0.7486(7) 0.8410(5) 0.4802(4) 0.0307(18) Uani 1 1 d . U . . .
C46 C 0.7641(7) 0.9039(5) 0.4750(4) 0.0318(19) Uani 1 1 d . U . . .
H46 H 0.816421 0.917257 0.463188 0.038 Uiso 1 1 calc R U . . .
C47 C 0.7028(7) 0.9472(5) 0.4871(4) 0.0310(18) Uani 1 1 d . U . . .
C48 C 0.6236(7) 0.9271(5) 0.5048(4) 0.0321(19) Uani 1 1 d . U . . .
H48 H 0.582054 0.955930 0.513364 0.039 Uiso 1 1 calc R U . . .
C49 C 0.6083(7) 0.8637(5) 0.5093(4) 0.0319(18) Uani 1 1 d . U . . .
C50 C 0.6713(7) 0.8204(5) 0.4986(4) 0.0332(19) Uani 1 1 d . U . . .
H50 H 0.661928 0.778172 0.503806 0.040 Uiso 1 1 calc R U . . .
C51 C 0.7213(7) 1.0141(5) 0.4827(4) 0.032(2) Uani 1 1 d . U . . .
C52 C 0.5235(7) 0.8410(5) 0.5250(4) 0.0333(19) Uani 1 1 d . U . . .
C53 C 0.6069(17) 0.6819(12) 0.4314(9) 0.123(6) Uani 1 1 d . U . . .
H53A H 0.610494 0.688480 0.397322 0.184 Uiso 1 1 calc R U . . .
H53B H 0.663275 0.681124 0.444892 0.184 Uiso 1 1 calc R U . . .
H53C H 0.574869 0.715107 0.445854 0.184 Uiso 1 1 calc R U . . .
C54 C 0.5664(19) 0.5720(13) 0.4020(9) 0.141(6) Uani 1 1 d . U . . .
H54A H 0.550105 0.590182 0.371769 0.212 Uiso 1 1 calc R U . . .
H54B H 0.527668 0.539062 0.410001 0.212 Uiso 1 1 calc R U . . .
H54C H 0.623171 0.555626 0.399474 0.212 Uiso 1 1 calc R U . . .
C55 C 0.5301(16) 0.6135(10) 0.4858(7) 0.103(5) Uani 1 1 d . U . . .
C56 C 0.4798(15) 0.5491(9) 0.4945(8) 0.109(6) Uani 1 1 d . U . . .
H56A H 0.467884 0.544275 0.528160 0.164 Uiso 1 1 calc R U . . .
H56B H 0.514338 0.514897 0.483665 0.164 Uiso 1 1 calc R U . . .
H56C H 0.427299 0.549608 0.476765 0.164 Uiso 1 1 calc R U . . .
C57 C 0.6360(10) 0.5739(8) 0.6511(6) 0.075(4) Uani 1 1 d . U . . .
H57A H 0.641851 0.615683 0.662926 0.112 Uiso 1 1 calc R U . . .
H57B H 0.673483 0.567828 0.624245 0.112 Uiso 1 1 calc R U . . .
H57C H 0.650409 0.545026 0.676238 0.112 Uiso 1 1 calc R U . . .
C58 C 0.5463(11) 0.5632(6) 0.6356(6) 0.061(3) Uani 1 1 d . U . . .
C59 C 0.5600(13) 0.4534(7) 0.6557(7) 0.088(5) Uani 1 1 d . U . . .
H59A H 0.536211 0.417060 0.640725 0.132 Uiso 1 1 calc R U . . .
H59B H 0.555010 0.449693 0.690068 0.132 Uiso 1 1 calc R U . . .
H59C H 0.619003 0.457075 0.647113 0.132 Uiso 1 1 calc R U . . .
C60 C 0.4260(13) 0.4996(9) 0.6240(7) 0.089(5) Uani 1 1 d . U . . .
H60A H 0.399324 0.539494 0.619863 0.134 Uiso 1 1 calc R U . . .
H60B H 0.395565 0.476163 0.647837 0.134 Uiso 1 1 calc R U . . .
H60C H 0.425258 0.477469 0.593970 0.134 Uiso 1 1 calc R U . . .
H5O H 0.696(10) 0.667(5) 0.595(4) 0.107 Uiso 1 1 d D U . . .

loop_
_atom_site_aniso_label
_atom_site_aniso_U_11
_atom_site_aniso_U_22
_atom_site_aniso_U_33
_atom_site_aniso_U_23
_atom_site_aniso_U_13
_atom_site_aniso_U_12
Tb2 0.0246(2) 0.0185(2) 0.0339(2) -0.00046(18) -0.0008(2) 0.0009(2)
Tb1 0.0231(2) 0.0180(2) 0.0426(3) -0.00279(19) -0.0047(2) 0.0020(2)
Zn3 0.0273(6) 0.0150(6) 0.0365(6) -0.0023(5) 0.0005(5) 0.0003(5)
Zn1 0.0246(6) 0.0152(6) 0.0419(7) 0.0044(5) 0.0010(5) -0.0005(5)
Zn2 0.0330(8) 0.0352(8) 0.0721(10) 0.0009(6) 0.0021(8) 0.0000(6)
O1 0.026(3) 0.025(4) 0.045(4) 0.003(3) -0.009(3) -0.001(3)
O2 0.042(5) 0.018(4) 0.066(5) 0.001(4) -0.021(4) -0.001(3)
O1S 0.071(10) 0.184(19) 0.22(2) -0.011(15) 0.017(11) 0.002(9)
O3 0.043(4) 0.075(7) 0.065(6) 0.020(5) 0.014(4) 0.029(4)
O2S 0.140(13) 0.162(16) 0.097(9) -0.008(10) -0.027(9) -0.015(12)
O4 0.051(5) 0.047(5) 0.049(5) 0.020(4) -0.001(4) 0.019(4)
O3S 0.132(14) 0.082(13) 0.28(2) -0.008(14) -0.081(14) -0.014(10)
O5 0.074(6) 0.031(4) 0.059(5) -0.016(4) 0.008(5) -0.014(5)
O4S 0.157(14) 0.148(18) 0.46(4) 0.10(2) -0.165(19) -0.044(15)
O6 0.039(4) 0.027(4) 0.042(4) -0.008(3) -0.001(3) -0.004(3)
O7 0.034(4) 0.031(4) 0.068(5) 0.003(4) -0.016(4) 0.002(4)
O8 0.047(5) 0.049(5) 0.045(5) 0.012(4) -0.004(4) 0.021(4)
O9 0.055(5) 0.051(6) 0.036(4) -0.003(4) 0.005(4) 0.020(4)
O10 0.055(5) 0.033(5) 0.036(4) -0.003(4) 0.007(4) 0.006(4)
O11 0.045(5) 0.023(4) 0.049(5) -0.005(3) 0.004(4) 0.005(3)
O12 0.084(8) 0.076(7) 0.071(6) -0.019(5) 0.002(6) -0.023(6)
O13 0.058(5) 0.050(6) 0.034(4) -0.002(4) 0.006(4) -0.026(5)
O14 0.042(4) 0.032(4) 0.046(4) 0.001(4) 0.007(4) -0.007(4)
O15 0.035(4) 0.048(5) 0.046(5) -0.008(4) -0.007(4) -0.015(4)
O16 0.058(6) 0.049(6) 0.046(4) 0.009(4) -0.009(4) -0.014(4)
O17 0.029(4) 0.026(4) 0.069(5) 0.004(4) 0.019(4) 0.003(3)
O18 0.038(4) 0.015(4) 0.070(6) 0.006(4) 0.016(4) 0.001(3)
O19 0.033(4) 0.034(4) 0.045(4) 0.007(3) 0.006(4) -0.008(3)
O20 0.030(4) 0.039(5) 0.074(6) 0.008(4) 0.006(4) 0.001(3)
O21 0.029(4) 0.043(5) 0.067(6) -0.014(5) 0.003(4) 0.011(4)
O22 0.078(7) 0.020(4) 0.100(7) 0.013(4) -0.039(6) -0.011(4)
O23 0.060(7) 0.090(7) 0.091(6) -0.058(6) -0.018(5) 0.026(6)
O24 0.068(7) 0.048(6) 0.121(8) 0.025(6) -0.013(7) 0.006(5)
N1 0.041(5) 0.009(4) 0.053(6) 0.001(4) -0.014(4) -0.003(4)
N2 0.034(5) 0.016(4) 0.056(6) 0.005(4) -0.010(4) 0.008(4)
N1S 0.105(14) 0.162(19) 0.151(14) 0.016(13) 0.034(11) 0.001(11)
N3 0.050(6) 0.019(5) 0.084(8) 0.012(5) -0.032(6) -0.010(5)
N2S 0.27(2) 0.19(2) 0.138(13) -0.068(18) 0.033(14) -0.010(19)
N4 0.065(7) 0.021(5) 0.085(8) 0.009(5) -0.045(6) -0.012(5)
N3S 0.112(17) 0.12(2) 0.35(3) 0.00(2) -0.069(18) -0.012(13)
N5 0.067(8) 0.171(12) 0.087(11) 0.019(11) 0.004(8) 0.070(8)
N4S 0.163(17) 0.27(3) 0.15(2) 0.006(18) -0.049(16) -0.066(18)
N6 0.144(16) 0.051(7) 0.190(13) -0.038(9) 0.008(16) -0.003(12)
N7 0.068(8) 0.103(11) 0.043(6) 0.003(6) -0.005(6) 0.048(8)
N8 0.085(10) 0.087(10) 0.052(6) 0.013(7) 0.000(6) 0.051(8)
N9 0.038(5) 0.046(7) 0.064(6) -0.003(5) -0.001(5) 0.011(5)
N10 0.048(6) 0.045(7) 0.043(5) -0.003(5) 0.003(5) 0.019(5)
N11 0.116(15) 0.157(14) 0.091(10) -0.021(11) 0.013(10) -0.047(10)
N12 0.028(4) 0.012(4) 0.075(7) 0.006(4) 0.013(5) 0.002(3)
N13 0.038(5) 0.014(4) 0.046(5) 0.003(4) 0.008(4) 0.006(4)
N14 0.039(5) 0.020(5) 0.083(8) 0.003(5) 0.021(5) 0.004(4)
N15 0.032(5) 0.023(5) 0.078(7) 0.005(5) 0.018(5) 0.004(4)
N16 0.092(8) 0.029(5) 0.079(8) 0.018(5) -0.015(8) 0.014(6)
N17 0.147(17) 0.115(13) 0.098(10) -0.024(10) 0.017(11) -0.023(12)
C1 0.107(11) 0.149(13) 0.100(12) -0.005(12) 0.009(11) 0.044(10)
C2 0.073(8) 0.168(14) 0.095(11) -0.020(11) -0.001(9) 0.064(9)
C1S 0.153(17) 0.193(18) 0.127(14) 0.020(13) -0.007(14) -0.016(15)
C3 0.056(7) 0.142(11) 0.072(9) 0.004(10) 0.018(7) 0.040(7)
C2S 0.096(9) 0.117(10) 0.116(9) -0.011(8) -0.003(8) -0.014(8)
C4 0.080(9) 0.159(12) 0.089(10) -0.001(11) 0.005(9) 0.007(9)
C3S 0.123(11) 0.155(12) 0.145(12) -0.009(11) 0.004(10) 0.009(10)
C5 0.121(13) 0.062(8) 0.144(11) -0.043(8) 0.011(12) -0.008(10)
C4S 0.121(12) 0.123(12) 0.121(10) -0.016(10) 0.008(10) -0.008(10)
C6 0.165(16) 0.136(13) 0.120(10) -0.053(10) 0.026(14) -0.018(14)
C5S 0.217(15) 0.136(14) 0.154(11) -0.037(12) 0.009(12) -0.020(14)
C7 0.156(15) 0.075(10) 0.186(14) -0.055(10) 0.019(15) -0.003(13)
C6S 0.231(17) 0.145(17) 0.179(16) -0.052(15) 0.037(14) -0.020(15)
C8 0.155(16) 0.091(12) 0.162(12) -0.011(10) 0.016(14) -0.014(13)
C7S 0.241(18) 0.152(16) 0.141(13) -0.044(13) 0.016(14) -0.010(17)
C9 0.027(4) 0.013(4) 0.049(5) 0.002(4) -0.003(4) -0.001(3)
C8S 0.197(15) 0.134(14) 0.150(13) -0.033(12) 0.005(12) -0.030(13)
C10 0.033(4) 0.018(4) 0.052(5) 0.004(4) -0.016(4) -0.008(4)
C9S 0.107(15) 0.132(19) 0.34(2) 0.017(18) -0.047(16) -0.023(12)
C11 0.029(4) 0.018(4) 0.041(4) -0.003(4) -0.009(4) -0.007(3)
C10S 0.098(15) 0.140(19) 0.34(3) 0.040(19) -0.030(17) -0.016(12)
C12 0.029(4) 0.016(4) 0.045(4) -0.002(3) -0.010(3) -0.001(3)
C11S 0.102(15) 0.145(19) 0.34(3) 0.029(19) -0.030(17) -0.017(13)
C13 0.036(4) 0.018(4) 0.047(4) -0.001(4) -0.011(4) -0.005(3)
C12S 0.108(15) 0.143(19) 0.33(3) 0.018(19) -0.040(17) -0.004(12)
C14 0.034(4) 0.017(4) 0.052(4) 0.000(4) -0.013(4) -0.002(3)
C13S 0.167(15) 0.264(19) 0.231(19) -0.023(17) -0.040(16) -0.044(17)
C15 0.035(4) 0.021(4) 0.049(4) -0.002(4) -0.013(4) -0.005(3)
C14S 0.158(15) 0.26(2) 0.25(2) -0.030(17) -0.060(16) -0.060(18)
C16 0.031(4) 0.020(4) 0.045(4) -0.007(3) -0.009(3) -0.004(3)
C15S 0.158(16) 0.26(2) 0.23(2) -0.039(19) -0.053(18) -0.047(18)
C17 0.033(4) 0.021(4) 0.046(4) -0.005(4) -0.006(4) -0.003(3)
C16S 0.181(17) 0.26(2) 0.27(2) -0.042(19) -0.061(17) -0.03(2)
C18 0.031(4) 0.036(5) 0.035(4) 0.000(4) -0.002(4) 0.006(4)
C19 0.035(4) 0.035(4) 0.036(4) -0.002(3) 0.000(3) 0.009(4)
C20 0.037(4) 0.036(4) 0.039(4) -0.001(4) 0.001(4) 0.011(4)
C21 0.041(4) 0.038(4) 0.042(4) -0.003(4) -0.002(4) 0.008(4)
C22 0.042(4) 0.044(5) 0.043(4) -0.004(4) -0.002(4) 0.008(4)
C23 0.035(4) 0.034(4) 0.038(4) -0.004(4) -0.001(3) 0.004(4)
C24 0.036(4) 0.035(4) 0.038(4) -0.002(4) 0.003(3) 0.006(4)
C25 0.032(4) 0.033(5) 0.041(4) -0.006(4) -0.001(4) 0.005(4)
C26 0.043(5) 0.043(5) 0.046(4) 0.002(4) 0.003(4) 0.010(4)
C27 0.147(16) 0.162(15) 0.103(13) -0.025(12) 0.010(13) -0.011(13)
C28 0.139(14) 0.155(14) 0.082(10) -0.025(10) 0.033(10) -0.030(13)
C29 0.117(13) 0.148(12) 0.074(8) -0.009(9) 0.006(9) -0.035(11)
C30 0.155(15) 0.140(13) 0.084(11) -0.001(10) 0.010(11) -0.010(11)
N20 0.041(6) 0.054(7) 0.076(8) -0.015(6) 0.009(5) -0.008(5)
N19 0.069(9) 0.099(12) 0.138(13) -0.070(10) 0.047(9) -0.048(8)
N18 0.072(9) 0.077(10) 0.123(12) -0.054(9) 0.040(8) -0.037(7)
C34 0.042(5) 0.044(5) 0.051(5) -0.003(4) 0.003(4) -0.011(4)
N21 0.047(6) 0.041(7) 0.072(7) -0.005(5) 0.010(5) -0.016(5)
C36 0.032(4) 0.040(5) 0.048(4) -0.001(4) 0.000(4) -0.011(4)
C37 0.039(4) 0.042(5) 0.045(4) -0.003(4) 0.000(4) -0.009(4)
C38 0.032(4) 0.036(4) 0.041(4) -0.001(4) 0.001(3) -0.010(4)
C39 0.030(4) 0.035(4) 0.044(4) -0.001(4) -0.002(4) -0.008(4)
C40 0.030(4) 0.037(4) 0.044(4) 0.002(4) 0.000(4) -0.008(4)
C41 0.033(4) 0.038(4) 0.043(4) 0.003(4) -0.001(4) -0.007(4)
C42 0.027(4) 0.037(5) 0.045(5) -0.001(4) 0.000(4) -0.008(4)
C43 0.028(4) 0.041(5) 0.042(4) 0.000(4) -0.002(4) -0.003(4)
C44 0.030(4) 0.014(4) 0.045(4) -0.001(4) 0.006(4) 0.002(3)
C45 0.026(4) 0.017(4) 0.049(4) 0.002(3) 0.007(3) -0.002(3)
C46 0.029(4) 0.017(4) 0.050(4) -0.004(4) 0.008(4) -0.002(3)
C47 0.027(4) 0.018(4) 0.048(4) 0.002(3) 0.008(4) -0.001(3)
C48 0.026(4) 0.020(4) 0.051(4) 0.000(4) 0.010(4) -0.001(3)
C49 0.028(4) 0.022(4) 0.046(4) 0.002(4) 0.008(4) -0.003(3)
C50 0.031(4) 0.019(4) 0.050(4) 0.004(4) 0.008(4) -0.002(3)
C51 0.025(4) 0.021(4) 0.049(5) 0.001(4) 0.010(4) 0.000(3)
C52 0.030(4) 0.029(4) 0.041(4) -0.001(4) 0.008(4) -0.004(4)
C53 0.131(13) 0.125(12) 0.112(12) -0.001(10) 0.004(11) -0.017(11)
C54 0.151(13) 0.156(12) 0.116(10) -0.047(10) 0.000(11) -0.005(11)
C55 0.127(13) 0.094(10) 0.087(9) -0.033(8) 0.002(9) -0.005(10)
C56 0.117(14) 0.096(11) 0.115(12) -0.017(10) 0.029(12) 0.002(11)
C57 0.075(8) 0.062(9) 0.088(10) 0.000(8) -0.020(8) 0.017(7)
C58 0.080(8) 0.033(6) 0.069(8) 0.001(6) -0.018(7) 0.008(6)
C59 0.113(11) 0.036(7) 0.116(11) 0.016(8) -0.017(10) 0.027(8)
C60 0.098(9) 0.062(9) 0.108(11) 0.010(9) -0.037(10) -0.014(8)

loop_
_atom_type_symbol
_atom_type_description
_atom_type_scat_dispersion_real
_atom_type_scat_dispersion_imag
_atom_type_scat_source
C C 0.0033 0.0016 'International Tables Vol C Tables 4.2.6.8 and 6.1.1.4'
H H 0.0000 0.0000 'International Tables Vol C Tables 4.2.6.8 and 6.1.1.4'
N N 0.0061 0.0033 'International Tables Vol C Tables 4.2.6.8 and 6.1.1.4'
O O 0.0106 0.0060 'International Tables Vol C Tables 4.2.6.8 and 6.1.1.4'
Zn Zn 0.2839 1.4301 'International Tables Vol C Tables 4.2.6.8 and 6.1.1.4'
Tb Tb -0.1723 4.1537 'International Tables Vol C Tables 4.2.6.8 and 6.1.1.4'

loop_
_geom_angle_atom_site_label_1
_geom_angle_atom_site_label_2
_geom_angle_atom_site_label_3
_geom_angle
_geom_angle_site_symmetry_1
_geom_angle_site_symmetry_3
_geom_angle_publ_flag
O6 Tb2 O5 157.8(3) . . ?
O6 Tb2 O8 92.1(3) . . ?
O5 Tb2 O8 96.1(4) . . ?
O6 Tb2 O3 99.9(3) . . ?
O5 Tb2 O3 83.9(4) . . ?
O8 Tb2 O3 147.9(3) . . ?
O6 Tb2 O1 81.9(3) . 4_565 ?
O5 Tb2 O1 80.7(3) . 4_565 ?
O8 Tb2 O1 73.5(3) . 4_565 ?
O3 Tb2 O1 137.4(3) . 4_565 ?
O6 Tb2 O4 77.7(3) . . ?
O5 Tb2 O4 83.1(3) . . ?
O8 Tb2 O4 141.6(3) . . ?
O3 Tb2 O4 70.5(3) . . ?
O1 Tb2 O4 68.4(3) 4_565 . ?
O6 Tb2 O13 72.9(3) . 1_455 ?
O5 Tb2 O13 129.2(3) . 1_455 ?
O8 Tb2 O13 75.4(3) . 1_455 ?
O3 Tb2 O13 79.8(3) . 1_455 ?
O1 Tb2 O13 138.8(3) 4_565 1_455 ?
O4 Tb2 O13 133.4(3) . 1_455 ?
O6 Tb2 O14 125.2(3) . 1_455 ?
O5 Tb2 O14 77.0(3) . 1_455 ?
O8 Tb2 O14 73.1(3) . 1_455 ?
O3 Tb2 O14 75.7(3) . 1_455 ?
O1 Tb2 O14 137.2(3) 4_565 1_455 ?
O4 Tb2 O14 142.2(3) . 1_455 ?
O13 Tb2 O14 52.4(3) 1_455 1_455 ?
O6 Tb2 C42 99.3(3) . 1_455 ?
O5 Tb2 C42 102.9(3) . 1_455 ?
O8 Tb2 C42 71.3(3) . 1_455 ?
O3 Tb2 C42 77.4(3) . 1_455 ?
O1 Tb2 C42 144.9(3) 4_565 1_455 ?
O4 Tb2 C42 146.5(3) . 1_455 ?
O13 Tb2 C42 26.6(3) 1_455 1_455 ?
O14 Tb2 C42 25.9(3) 1_455 1_455 ?
O6 Tb2 H1O 63(3) . . ?
O5 Tb2 H1O 100(2) . . ?
O8 Tb2 H1O 143(3) . . ?
O3 Tb2 H1O 68(3) . . ?
O1 Tb2 H1O 76(3) 4_565 . ?
O4 Tb2 H1O 17(2) . . ?
O13 Tb2 H1O 117(2) 1_455 . ?
O14 Tb2 H1O 143(3) 1_455 . ?
C42 Tb2 H1O 136(2) 1_455 . ?
O19 Tb1 O22 155.6(3) . . ?
O19 Tb1 O17 80.9(3) . 4_466 ?
O22 Tb1 O17 83.3(3) . 4_466 ?
O19 Tb1 O15 89.2(3) . 4_466 ?
O22 Tb1 O15 103.3(4) . 4_466 ?
O17 Tb1 O15 71.4(3) 4_466 4_466 ?
O19 Tb1 O21 89.4(3) . . ?
O22 Tb1 O21 91.5(4) . . ?
O17 Tb1 O21 141.6(3) 4_466 . ?
O15 Tb1 O21 146.0(3) 4_466 . ?
O19 Tb1 O23 76.8(4) . . ?
O22 Tb1 O23 80.6(4) . . ?
O17 Tb1 O23 71.7(3) 4_466 . ?
O15 Tb1 O23 142.1(3) 4_466 . ?
O21 Tb1 O23 70.0(3) . . ?
O19 Tb1 O11 127.6(3) . 4_566 ?
O22 Tb1 O11 76.5(3) . 4_566 ?
O17 Tb1 O11 134.2(3) 4_466 4_566 ?
O15 Tb1 O11 73.9(3) 4_466 4_566 ?
O21 Tb1 O11 80.3(3) . 4_566 ?
O23 Tb1 O11 141.7(3) . 4_566 ?
O19 Tb1 O10 74.4(3) . 4_566 ?
O22 Tb1 O10 129.0(3) . 4_566 ?
O17 Tb1 O10 137.6(3) 4_466 4_566 ?
O15 Tb1 O10 74.3(3) 4_466 4_566 ?
O21 Tb1 O10 72.6(3) . 4_566 ?
O23 Tb1 O10 132.3(4) . 4_566 ?
O11 Tb1 O10 53.4(3) 4_566 4_566 ?
O19 Tb1 C25 100.9(3) . 4_566 ?
O22 Tb1 C25 102.9(3) . 4_566 ?
O17 Tb1 C25 143.6(3) 4_466 4_566 ?
O15 Tb1 C25 72.3(3) 4_466 4_566 ?
O21 Tb1 C25 74.6(3) . 4_566 ?
O23 Tb1 C25 144.5(3) . 4_566 ?
O11 Tb1 C25 26.8(3) 4_566 4_566 ?
O10 Tb1 C25 26.6(3) 4_566 4_566 ?
O19 Tb1 H6O 83(2) . . ?
O22 Tb1 H6O 89(3) . . ?
O17 Tb1 H6O 119.5(10) 4_466 . ?
O15 Tb1 H6O 165(2) 4_466 . ?
O21 Tb1 H6O 22.1(10) . . ?
O23 Tb1 H6O 47.9(11) . . ?
O11 Tb1 H6O 100.8(12) 4_566 . ?
O10 Tb1 H6O 91.4(17) 4_566 . ?
C25 Tb1 H6O 96.6(11) 4_566 . ?
O2 Zn3 O9 113.8(4) 4_565 . ?
O2 Zn3 O7 120.6(4) 4_565 . ?
O9 Zn3 O7 112.2(4) . . ?
O2 Zn3 N13 99.0(3) 4_565 3_645 ?
O9 Zn3 N13 100.6(4) . 3_645 ?
O7 Zn3 N13 107.4(4) . 3_645 ?
O18 Zn1 O16 108.5(4) . . ?
O18 Zn1 O20 132.0(4) . 4_566 ?
O16 Zn1 O20 109.3(4) . 4_566 ?
O18 Zn1 N2 103.2(3) . 2_565 ?
O16 Zn1 N2 103.3(4) . 2_565 ?
O20 Zn1 N2 95.9(4) 4_566 2_565 ?
O24 Zn2 O12 99.4(5) . . ?
O24 Zn2 N20 118.1(5) . . ?
O12 Zn2 N20 105.2(5) . . ?
O24 Zn2 N9 107.2(5) . . ?
O12 Zn2 N9 112.0(5) . . ?
N20 Zn2 N9 114.0(5) . . ?
O24 Zn2 H3O 26.7(11) . . ?
O12 Zn2 H3O 126.0(14) . . ?
N20 Zn2 H3O 103(4) . . ?
N9 Zn2 H3O 96(4) . . ?
C9 O1 Tb2 146.8(7) . 4_465 ?
C9 O2 Zn3 130.9(7) . 4_465 ?
C3 O3 Tb2 160.3(15) . . ?
Tb2 O4 H1O 33(6) . . ?
Tb2 O4 H2O 123(6) . . ?
H1O O4 H2O 106(3) . . ?
C5 O5 Tb2 154.0(14) . . ?
C11 O6 Tb2 145.3(7) . . ?
C11 O7 Zn3 121.4(7) . . ?
C18 O8 Tb2 159.8(8) . . ?
C18 O9 Zn3 123.4(8) . . ?
C25 O10 Tb1 92.0(7) . 4_466 ?
C25 O11 Tb1 93.0(7) . 4_466 ?
C29 O12 Zn2 125.8(13) . . ?
C42 O13 Tb2 93.1(7) . 1_655 ?
C42 O14 Tb2 92.6(7) . 1_655 ?
C43 O15 Tb1 156.2(8) . 4_566 ?
C43 O16 Zn1 122.5(8) . . ?
C44 O17 Tb1 145.7(7) . 4_566 ?
C44 O18 Zn1 131.7(7) . . ?
C52 O19 Tb1 142.8(7) . . ?
C52 O20 Zn1 111.9(7) . 4_466 ?
Tb1 O21 H6O 88(7) . . ?
Tb1 O21 H5O 125(10) . . ?
H6O O21 H5O 103(3) . . ?
C58 O22 Tb1 141.6(11) . . ?
C55 O23 Tb1 161.0(15) . . ?
Zn2 O24 H3O 39(3) . . ?
Zn2 O24 H4O 139(3) . . ?
H3O O24 H4O 104(3) . . ?
N2 N1 C10 105.6(9) . . ?
N1 N2 N3 110.0(9) . . ?
N1 N2 Zn1 122.0(7) . 2_564 ?
N3 N2 Zn1 127.5(7) . 2_564 ?
C2S N1S C3S 122.0(19) . . ?
C2S N1S C4S 115.6(18) . . ?
C3S N1S C4S 122(2) . . ?
N4 N3 N2 107.1(9) . . ?
C5S N2S C7S 121(2) . . ?
C5S N2S C8S 96(2) . . ?
C7S N2S C8S 143(3) . . ?
N3 N4 C10 106.7(10) . . ?
C9S N3S C12S 131(3) . . ?
C9S N3S C11S 99(3) . . ?
C12S N3S C11S 130(3) . . ?
C3 N5 C2 138(3) . . ?
C3 N5 C1 104.8(18) . . ?
C2 N5 C1 117.0(18) . . ?
C14S N4S C13S 108(3) . . ?
C14S N4S C15S 126(3) . . ?
C13S N4S C15S 125(3) . . ?
C5 N6 C7 139(3) . . ?
C5 N6 C8 104(2) . . ?
C7 N6 C8 116.8(19) . . ?
N8 N7 C26 105.2(11) . . ?
N9 N8 N7 107.3(11) . . ?
N8 N9 N10 112.2(11) . . ?
N8 N9 Zn2 122.3(9) . . ?
N10 N9 Zn2 125.4(9) . . ?
C26 N10 N9 105.4(11) . . ?
C29 N11 C28 139(3) . . ?
C29 N11 C27 106(2) . . ?
C28 N11 C27 115(2) . . ?
C51 N12 N13 104.7(9) . . ?
N14 N13 N12 109.9(9) . . ?
N14 N13 Zn3 123.1(7) . 3_655 ?
N12 N13 Zn3 126.5(7) . 3_655 ?
N15 N14 N13 108.1(9) . . ?
N14 N15 C51 106.2(9) . . ?
C58 N16 C59 125.1(16) . . ?
C58 N16 C60 117.7(13) . . ?
C59 N16 C60 117.1(15) . . ?
C55 N17 C53 117(2) . . ?
C55 N17 C54 125(2) . . ?
C53 N17 C54 118(2) . . ?
N5 C1 H1A 109.5 . . ?
N5 C1 H1B 109.5 . . ?
H1A C1 H1B 109.5 . . ?
N5 C1 H1C 109.5 . . ?
H1A C1 H1C 109.5 . . ?
H1B C1 H1C 109.5 . . ?
N5 C2 H2A 109.5 . . ?
N5 C2 H2B 109.5 . . ?
H2A C2 H2B 109.5 . . ?
N5 C2 H2C 109.5 . . ?
H2A C2 H2C 109.5 . . ?
H2B C2 H2C 109.5 . . ?
C2S C1S H1SA 109.5 . . ?
C2S C1S H1SB 109.5 . . ?
H1SA C1S H1SB 109.5 . . ?
C2S C1S H1SC 109.5 . . ?
H1SA C1S H1SC 109.5 . . ?
H1SB C1S H1SC 109.5 . . ?
N5 C3 O3 135(3) . . ?
N5 C3 C4 105.8(19) . . ?
O3 C3 C4 119(2) . . ?
O1S C2S N1S 116(2) . . ?
O1S C2S C1S 129(2) . . ?
N1S C2S C1S 114.1(19) . . ?
C3 C4 H4A 109.5 . . ?
C3 C4 H4B 109.5 . . ?
H4A C4 H4B 109.5 . . ?
C3 C4 H4C 109.5 . . ?
H4A C4 H4C 109.5 . . ?
H4B C4 H4C 109.5 . . ?
N1S C3S H3SA 109.5 . . ?
N1S C3S H3SB 109.5 . . ?
H3SA C3S H3SB 109.5 . . ?
N1S C3S H3SC 109.5 . . ?
H3SA C3S H3SC 109.5 . . ?
H3SB C3S H3SC 109.5 . . ?
N6 C5 O5 136(3) . . ?
N6 C5 C6 103(2) . . ?
O5 C5 C6 121.2(19) . . ?
N1S C4S H4SA 109.5 . . ?
N1S C4S H4SB 109.5 . . ?
H4SA C4S H4SB 109.5 . . ?
N1S C4S H4SC 109.5 . . ?
H4SA C4S H4SC 109.5 . . ?
H4SB C4S H4SC 109.5 . . ?
C5 C6 H6A 109.5 . . ?
C5 C6 H6B 109.5 . . ?
H6A C6 H6B 109.5 . . ?
C5 C6 H6C 109.5 . . ?
H6A C6 H6C 109.5 . . ?
H6B C6 H6C 109.5 . . ?
O2S C5S N2S 126(2) . . ?
O2S C5S C6S 129(3) . . ?
N2S C5S C6S 103(2) . . ?
N6 C7 H7A 109.5 . . ?
N6 C7 H7B 109.5 . . ?
H7A C7 H7B 109.5 . . ?
N6 C7 H7C 109.5 . . ?
H7A C7 H7C 109.5 . . ?
H7B C7 H7C 109.5 . . ?
C5S C6S H6SA 109.5 . . ?
C5S C6S H6SB 109.5 . . ?
H6SA C6S H6SB 109.5 . . ?
C5S C6S H6SC 109.5 . . ?
H6SA C6S H6SC 109.5 . . ?
H6SB C6S H6SC 109.5 . . ?
N6 C8 H8A 109.5 . . ?
N6 C8 H8B 109.5 . . ?
H8A C8 H8B 109.5 . . ?
N6 C8 H8C 109.5 . . ?
H8A C8 H8C 109.5 . . ?
H8B C8 H8C 109.5 . . ?
N2S C7S H7SA 109.5 . . ?
N2S C7S H7SB 109.5 . . ?
H7SA C7S H7SB 109.5 . . ?
N2S C7S H7SC 109.5 . . ?
H7SA C7S H7SC 109.5 . . ?
H7SB C7S H7SC 109.5 . . ?
O1 C9 O2 127.3(10) . . ?
O1 C9 C12 117.7(9) . . ?
O2 C9 C12 115.0(9) . . ?
N2S C8S H8SA 109.5 . . ?
N2S C8S H8SB 109.5 . . ?
H8SA C8S H8SB 109.5 . . ?
N2S C8S H8SC 109.5 . . ?
H8SA C8S H8SC 109.5 . . ?
H8SB C8S H8SC 109.5 . . ?
N1 C10 N4 110.4(9) . . ?
N1 C10 C14 125.0(10) . . ?
N4 C10 C14 124.5(10) . . ?
O3S C9S N3S 122(3) . . ?
O3S C9S C10S 141(3) . . ?
N3S C9S C10S 96(2) . . ?
O6 C11 O7 123.7(10) . . ?
O6 C11 C16 119.5(10) . . ?
O7 C11 C16 116.7(9) . . ?
C9S C10S H10A 109.5 . . ?
C9S C10S H10B 109.5 . . ?
H10A C10S H10B 109.5 . . ?
C9S C10S H10C 109.5 . . ?
H10A C10S H10C 109.5 . . ?
H10B C10S H10C 109.5 . . ?
C17 C12 C13 118.3(10) . . ?
C17 C12 C9 121.6(10) . . ?
C13 C12 C9 120.1(9) . . ?
N3S C11S H11A 109.5 . . ?
N3S C11S H11B 109.5 . . ?
H11A C11S H11B 109.5 . . ?
N3S C11S H11C 109.5 . . ?
H11A C11S H11C 109.5 . . ?
H11B C11S H11C 109.5 . . ?
C14 C13 C12 120.9(10) . . ?
C14 C13 H13 119.6 . . ?
C12 C13 H13 119.6 . . ?
N3S C12S H12A 109.5 . . ?
N3S C12S H12B 109.5 . . ?
H12A C12S H12B 109.5 . . ?
N3S C12S H12C 109.5 . . ?
H12A C12S H12C 109.5 . . ?
H12B C12S H12C 109.5 . . ?
C13 C14 C15 120.4(10) . . ?
C13 C14 C10 120.7(10) . . ?
C15 C14 C10 118.9(10) . . ?
N4S C13S H13A 109.5 . . ?
N4S C13S H13B 109.5 . . ?
H13A C13S H13B 109.5 . . ?
N4S C13S H13C 109.5 . . ?
H13A C13S H13C 109.5 . . ?
H13B C13S H13C 109.5 . . ?
C14 C15 C16 118.6(10) . . ?
C14 C15 H15 120.7 . . ?
C16 C15 H15 120.7 . . ?
O4S C14S N4S 112(3) . . ?
O4S C14S C16S 132(4) . . ?
N4S C14S C16S 110(3) . . ?
C17 C16 C15 120.4(10) . . ?
C17 C16 C11 121.3(10) . . ?
C15 C16 C11 118.2(10) . . ?
N4S C15S H15A 109.5 . . ?
N4S C15S H15B 109.5 . . ?
H15A C15S H15B 109.5 . . ?
N4S C15S H15C 109.5 . . ?
H15A C15S H15C 109.5 . . ?
H15B C15S H15C 109.5 . . ?
C16 C17 C12 121.3(10) . . ?
C16 C17 H17 119.3 . . ?
C12 C17 H17 119.3 . . ?
C14S C16S H16A 109.5 . . ?
C14S C16S H16B 109.5 . . ?
H16A C16S H16B 109.5 . . ?
C14S C16S H16C 109.5 . . ?
H16A C16S H16C 109.5 . . ?
H16B C16S H16C 109.5 . . ?
O8 C18 O9 124.3(10) . . ?
O8 C18 C19 120.0(10) . . ?
O9 C18 C19 115.7(10) . . ?
C20 C19 C24 121.2(11) . . ?
C20 C19 C18 119.5(10) . . ?
C24 C19 C18 119.2(10) . . ?
C19 C20 C21 120.7(11) . . ?
C19 C20 H20 119.7 . . ?
C21 C20 H20 119.7 . . ?
C22 C21 C20 117.5(11) . . ?
C22 C21 C26 122.7(12) . . ?
C20 C21 C26 119.8(11) . . ?
C23 C22 C21 121.0(12) . . ?
C23 C22 H22 119.5 . . ?
C21 C22 H22 119.5 . . ?
C22 C23 C24 121.8(11) . . ?
C22 C23 C25 119.4(10) . . ?
C24 C23 C25 118.7(10) . . ?
C19 C24 C23 117.5(11) . . ?
C19 C24 H24 121.2 . . ?
C23 C24 H24 121.2 . . ?
O10 C25 O11 121.6(11) . . ?
O10 C25 C23 118.6(10) . . ?
O11 C25 C23 119.8(11) . . ?
O10 C25 Tb1 61.4(6) . 4_466 ?
O11 C25 Tb1 60.2(6) . 4_466 ?
C23 C25 Tb1 179.9(11) . 4_466 ?
N10 C26 N7 109.8(11) . . ?
N10 C26 C21 127.0(12) . . ?
N7 C26 C21 123.2(12) . . ?
N11 C27 H27A 109.5 . . ?
N11 C27 H27B 109.5 . . ?
H27A C27 H27B 109.5 . . ?
N11 C27 H27C 109.5 . . ?
H27A C27 H27C 109.5 . . ?
H27B C27 H27C 109.5 . . ?
N11 C28 H28A 109.5 . . ?
N11 C28 H28B 109.5 . . ?
H28A C28 H28B 109.5 . . ?
N11 C28 H28C 109.5 . . ?
H28A C28 H28C 109.5 . . ?
H28B C28 H28C 109.5 . . ?
N11 C29 O12 136(3) . . ?
N11 C29 C30 106(2) . . ?
O12 C29 C30 118(2) . . ?
C29 C30 H30A 109.5 . . ?
C29 C30 H30B 109.5 . . ?
H30A C30 H30B 109.5 . . ?
C29 C30 H30C 109.5 . . ?
H30A C30 H30C 109.5 . . ?
H30B C30 H30C 109.5 . . ?
N19 N20 N21 109.5(12) . . ?
N19 N20 Zn2 118.6(10) . . ?
N21 N20 Zn2 130.8(9) . . ?
N18 N19 N20 109.0(13) . . ?
N19 N18 C34 106.3(13) . . ?
N21 C34 N18 109.9(13) . . ?
N21 C34 C36 127.1(13) . . ?
N18 C34 C36 123.0(12) . . ?
C34 N21 N20 105.4(12) . . ?
C41 C36 C37 116.4(11) . . ?
C41 C36 C34 122.5(12) . . ?
C37 C36 C34 121.2(11) . . ?
C38 C37 C36 121.4(11) . . ?
C38 C37 H37 119.3 . . ?
C36 C37 H37 119.3 . . ?
C37 C38 C39 120.5(11) . . ?
C37 C38 C42 119.7(10) . . ?
C39 C38 C42 119.7(10) . . ?
C40 C39 C38 119.8(11) . . ?
C40 C39 H39 120.1 . . ?
C38 C39 H39 120.1 . . ?
C39 C40 C41 119.6(11) . . ?
C39 C40 C43 121.1(10) . . ?
C41 C40 C43 119.1(11) . . ?
C36 C41 C40 122.3(11) . . ?
C36 C41 H41 118.9 . . ?
C40 C41 H41 118.9 . . ?
O14 C42 O13 121.6(11) . . ?
O14 C42 C38 120.1(11) . . ?
O13 C42 C38 118.3(10) . . ?
O14 C42 Tb2 61.4(6) . 1_655 ?
O13 C42 Tb2 60.3(6) . 1_655 ?
C38 C42 Tb2 175.8(8) . 1_655 ?
O15 C43 O16 123.4(11) . . ?
O15 C43 C40 119.2(11) . . ?
O16 C43 C40 117.4(11) . . ?
O17 C44 O18 127.2(10) . . ?
O17 C44 C45 115.9(9) . . ?
O18 C44 C45 116.9(9) . . ?
C46 C45 C50 120.3(10) . . ?
C46 C45 C44 120.1(9) . . ?
C50 C45 C44 119.6(9) . . ?
C47 C46 C45 120.8(10) . . ?
C47 C46 H46 119.6 . . ?
C45 C46 H46 119.6 . . ?
C46 C47 C48 119.7(10) . . ?
C46 C47 C51 120.1(9) . . ?
C48 C47 C51 120.2(10) . . ?
C49 C48 C47 119.1(10) . . ?
C49 C48 H48 120.4 . . ?
C47 C48 H48 120.4 . . ?
C48 C49 C50 120.9(10) . . ?
C48 C49 C52 120.3(10) . . ?
C50 C49 C52 118.8(10) . . ?
C45 C50 C49 119.1(10) . . ?
C45 C50 H50 120.4 . . ?
C49 C50 H50 120.4 . . ?
N12 C51 N15 111.1(10) . . ?
N12 C51 C47 123.3(10) . . ?
N15 C51 C47 125.6(10) . . ?
O19 C52 O20 120.3(10) . . ?
O19 C52 C49 121.0(10) . . ?
O20 C52 C49 118.5(9) . . ?
N17 C53 H53A 109.5 . . ?
N17 C53 H53B 109.5 . . ?
H53A C53 H53B 109.5 . . ?
N17 C53 H53C 109.5 . . ?
H53A C53 H53C 109.5 . . ?
H53B C53 H53C 109.5 . . ?
N17 C54 H54A 109.5 . . ?
N17 C54 H54B 109.5 . . ?
H54A C54 H54B 109.5 . . ?
N17 C54 H54C 109.5 . . ?
H54A C54 H54C 109.5 . . ?
H54B C54 H54C 109.5 . . ?
O23 C55 N17 123(2) . . ?
O23 C55 C56 120.8(19) . . ?
N17 C55 C56 115.9(18) . . ?
C55 C56 H56A 109.5 . . ?
C55 C56 H56B 109.5 . . ?
H56A C56 H56B 109.5 . . ?
C55 C56 H56C 109.5 . . ?
H56A C56 H56C 109.5 . . ?
H56B C56 H56C 109.5 . . ?
C58 C57 H57A 109.5 . . ?
C58 C57 H57B 109.5 . . ?
H57A C57 H57B 109.5 . . ?
C58 C57 H57C 109.5 . . ?
H57A C57 H57C 109.5 . . ?
H57B C57 H57C 109.5 . . ?
O22 C58 N16 120.3(15) . . ?
O22 C58 C57 120.5(14) . . ?
N16 C58 C57 119.2(14) . . ?
N16 C59 H59A 109.5 . . ?
N16 C59 H59B 109.5 . . ?
H59A C59 H59B 109.5 . . ?
N16 C59 H59C 109.5 . . ?
H59A C59 H59C 109.5 . . ?
H59B C59 H59C 109.5 . . ?
N16 C60 H60A 109.5 . . ?
N16 C60 H60B 109.5 . . ?
H60A C60 H60B 109.5 . . ?
N16 C60 H60C 109.5 . . ?
H60A C60 H60C 109.5 . . ?
H60B C60 H60C 109.5 . . ?

loop_
_geom_bond_atom_site_label_1
_geom_bond_atom_site_label_2
_geom_bond_distance
_geom_bond_site_symmetry_2
_geom_bond_publ_flag
Tb2 O6 2.315(7) . ?
Tb2 O5 2.318(8) . ?
Tb2 O8 2.323(8) . ?
Tb2 O3 2.324(8) . ?
Tb2 O1 2.389(7) 4_565 ?
Tb2 O4 2.446(8) . ?
Tb2 O13 2.447(8) 1_455 ?
Tb2 O14 2.474(8) 1_455 ?
Tb2 C42 2.813(12) 1_455 ?
Tb2 H1O 1.73(8) . ?
Tb1 O19 2.306(7) . ?
Tb1 O22 2.307(8) . ?
Tb1 O17 2.348(7) 4_466 ?
Tb1 O15 2.355(8) 4_466 ?
Tb1 O21 2.367(8) . ?
Tb1 O23 2.387(9) . ?
Tb1 O11 2.436(8) 4_566 ?
Tb1 O10 2.462(8) 4_566 ?
Tb1 C25 2.803(11) 4_566 ?
Tb1 H6O 2.52(11) . ?
Zn3 O2 1.913(8) 4_565 ?
Zn3 O9 1.937(8) . ?
Zn3 O7 1.940(8) . ?
Zn3 N13 1.998(9) 3_645 ?
Zn1 O18 1.936(8) . ?
Zn1 O16 1.941(9) . ?
Zn1 O20 1.968(8) 4_566 ?
Zn1 N2 2.010(10) 2_565 ?
Zn2 O24 1.943(10) . ?
Zn2 O12 1.948(11) . ?
Zn2 N20 1.981(12) . ?
Zn2 N9 1.988(11) . ?
Zn2 H3O 1.33(4) . ?
O1 C9 1.240(12) . ?
O2 C9 1.263(12) . ?
O1S C2S 1.205(13) . ?
O3 C3 1.207(18) . ?
O2S C5S 1.206(13) . ?
O4 H1O 0.946(14) . ?
O4 H2O 0.947(14) . ?
O3S C9S 1.194(13) . ?
O5 C5 1.211(19) . ?
O4S C14S 1.211(13) . ?
O6 C11 1.241(12) . ?
O7 C11 1.249(12) . ?
O8 C18 1.253(14) . ?
O9 C18 1.262(13) . ?
O10 C25 1.255(14) . ?
O11 C25 1.266(14) . ?
O12 C29 1.28(2) . ?
O13 C42 1.259(14) . ?
O14 C42 1.231(14) . ?
O15 C43 1.244(14) . ?
O16 C43 1.251(14) . ?
O17 C44 1.247(12) . ?
O18 C44 1.256(13) . ?
O19 C52 1.251(13) . ?
O20 C52 1.262(13) . ?
O21 H6O 0.950(14) . ?
O21 H5O 0.951(14) . ?
O22 C58 1.276(16) . ?
O23 C55 1.22(2) . ?
O24 H3O 0.962(14) . ?
O24 H4O 0.964(14) . ?
N1 N2 1.327(12) . ?
N1 C10 1.328(14) . ?
N2 N3 1.342(14) . ?
N1S C2S 1.457(13) . ?
N1S C3S 1.489(13) . ?
N1S C4S 1.490(13) . ?
N3 N4 1.333(13) . ?
N2S C5S 1.453(13) . ?
N2S C7S 1.469(13) . ?
N2S C8S 1.486(13) . ?
N4 C10 1.340(15) . ?
N3S C9S 1.380(14) . ?
N3S C12S 1.402(13) . ?
N3S C11S 1.411(14) . ?
N5 C3 1.19(2) . ?
N5 C2 1.42(2) . ?
N5 C1 1.69(3) . ?
N4S C14S 1.402(14) . ?
N4S C13S 1.420(14) . ?
N4S C15S 1.423(14) . ?
N6 C5 1.16(2) . ?
N6 C7 1.43(2) . ?
N6 C8 1.64(3) . ?
N7 N8 1.354(16) . ?
N7 C26 1.369(17) . ?
N8 N9 1.291(16) . ?
N9 N10 1.325(14) . ?
N10 C26 1.316(16) . ?
N11 C29 1.13(3) . ?
N11 C28 1.45(3) . ?
N11 C27 1.66(3) . ?
N12 C51 1.319(13) . ?
N12 N13 1.345(12) . ?
N13 N14 1.324(13) . ?
N14 N15 1.323(13) . ?
N15 C51 1.340(14) . ?
N16 C58 1.286(18) . ?
N16 C59 1.454(18) . ?
N16 C60 1.46(2) . ?
N17 C55 1.36(3) . ?
N17 C53 1.48(3) . ?
N17 C54 1.52(3) . ?
C1 H1A 0.9600 . ?
C1 H1B 0.9600 . ?
C1 H1C 0.9600 . ?
C2 H2A 0.9600 . ?
C2 H2B 0.9600 . ?
C2 H2C 0.9600 . ?
C1S C2S 1.536(13) . ?
C1S H1SA 0.9600 . ?
C1S H1SB 0.9600 . ?
C1S H1SC 0.9600 . ?
C3 C4 1.56(3) . ?
C4 H4A 0.9600 . ?
C4 H4B 0.9600 . ?
C4 H4C 0.9600 . ?
C3S H3SA 0.9600 . ?
C3S H3SB 0.9600 . ?
C3S H3SC 0.9600 . ?
C5 C6 1.66(3) . ?
C4S H4SA 0.9600 . ?
C4S H4SB 0.9600 . ?
C4S H4SC 0.9600 . ?
C6 H6A 0.9600 . ?
C6 H6B 0.9600 . ?
C6 H6C 0.9600 . ?
C5S C6S 1.548(14) . ?
C7 H7A 0.9600 . ?
C7 H7B 0.9600 . ?
C7 H7C 0.9600 . ?
C6S H6SA 0.9600 . ?
C6S H6SB 0.9600 . ?
C6S H6SC 0.9600 . ?
C8 H8A 0.9600 . ?
C8 H8B 0.9600 . ?
C8 H8C 0.9600 . ?
C7S H7SA 0.9600 . ?
C7S H7SB 0.9600 . ?
C7S H7SC 0.9600 . ?
C9 C12 1.497(14) . ?
C8S H8SA 0.9600 . ?
C8S H8SB 0.9600 . ?
C8S H8SC 0.9600 . ?
C10 C14 1.467(15) . ?
C9S C10S 1.545(14) . ?
C11 C16 1.517(14) . ?
C10S H10A 0.9600 . ?
C10S H10B 0.9600 . ?
C10S H10C 0.9600 . ?
C12 C17 1.381(14) . ?
C12 C13 1.398(15) . ?
C11S H11A 0.9600 . ?
C11S H11B 0.9600 . ?
C11S H11C 0.9600 . ?
C13 C14 1.375(15) . ?
C13 H13 0.9300 . ?
C12S H12A 0.9600 . ?
C12S H12B 0.9600 . ?
C12S H12C 0.9600 . ?
C14 C15 1.389(15) . ?
C13S H13A 0.9600 . ?
C13S H13B 0.9600 . ?
C13S H13C 0.9600 . ?
C15 C16 1.401(15) . ?
C15 H15 0.9300 . ?
C14S C16S 1.540(14) . ?
C16 C17 1.368(15) . ?
C15S H15A 0.9600 . ?
C15S H15B 0.9600 . ?
C15S H15C 0.9600 . ?
C17 H17 0.9300 . ?
C16S H16A 0.9600 . ?
C16S H16B 0.9600 . ?
C16S H16C 0.9600 . ?
C18 C19 1.496(16) . ?
C19 C20 1.387(15) . ?
C19 C24 1.396(15) . ?
C20 C21 1.412(17) . ?
C20 H20 0.9300 . ?
C21 C22 1.407(17) . ?
C21 C26 1.419(17) . ?
C22 C23 1.367(16) . ?
C22 H22 0.9300 . ?
C23 C24 1.405(15) . ?
C23 C25 1.501(16) . ?
C24 H24 0.9300 . ?
C27 H27A 0.9600 . ?
C27 H27B 0.9600 . ?
C27 H27C 0.9600 . ?
C28 H28A 0.9600 . ?
C28 H28B 0.9600 . ?
C28 H28C 0.9600 . ?
C29 C30 1.70(3) . ?
C30 H30A 0.9600 . ?
C30 H30B 0.9600 . ?
C30 H30C 0.9600 . ?
N20 N19 1.317(18) . ?
N20 N21 1.321(16) . ?
N19 N18 1.293(17) . ?
N18 C34 1.345(18) . ?
C34 N21 1.317(17) . ?
C34 C36 1.432(18) . ?
C36 C41 1.386(17) . ?
C36 C37 1.422(17) . ?
C37 C38 1.372(16) . ?
C37 H37 0.9300 . ?
C38 C39 1.385(16) . ?
C38 C42 1.524(16) . ?
C39 C40 1.374(16) . ?
C39 H39 0.9300 . ?
C40 C41 1.397(16) . ?
C40 C43 1.491(16) . ?
C41 H41 0.9300 . ?
C44 C45 1.524(14) . ?
C45 C46 1.380(15) . ?
C45 C50 1.389(14) . ?
C46 C47 1.379(15) . ?
C46 H46 0.9300 . ?
C47 C48 1.403(14) . ?
C47 C51 1.472(15) . ?
C48 C49 1.389(15) . ?
C48 H48 0.9300 . ?
C49 C50 1.390(15) . ?
C49 C52 1.482(14) . ?
C50 H50 0.9300 . ?
C53 H53A 0.9600 . ?
C53 H53B 0.9600 . ?
C53 H53C 0.9600 . ?
C54 H54A 0.9600 . ?
C54 H54B 0.9600 . ?
C54 H54C 0.9600 . ?
C55 C56 1.61(3) . ?
C56 H56A 0.9600 . ?
C56 H56B 0.9600 . ?
C56 H56C 0.9600 . ?
C57 C58 1.49(2) . ?
C57 H57A 0.9600 . ?
C57 H57B 0.9600 . ?
C57 H57C 0.9600 . ?
C59 H59A 0.9600 . ?
C59 H59B 0.9600 . ?
C59 H59C 0.9600 . ?
C60 H60A 0.9600 . ?
C60 H60B 0.9600 . ?
C60 H60C 0.9600 . ?

loop_
_geom_torsion_atom_site_label_1
_geom_torsion_atom_site_label_2
_geom_torsion_atom_site_label_3
_geom_torsion_atom_site_label_4
_geom_torsion
_geom_torsion_site_symmetry_1
_geom_torsion_site_symmetry_2
_geom_torsion_site_symmetry_3
_geom_torsion_site_symmetry_4
_geom_torsion_publ_flag
C10 N1 N2 N3 3.3(14) . . . . ?
C10 N1 N2 Zn1 176.1(8) . . . 2_564 ?
N1 N2 N3 N4 -3.3(15) . . . . ?
Zn1 N2 N3 N4 -175.6(9) 2_564 . . . ?
N2 N3 N4 C10 1.9(16) . . . . ?
C26 N7 N8 N9 1.3(19) . . . . ?
N7 N8 N9 N10 -2.4(19) . . . . ?
N7 N8 N9 Zn2 176.2(10) . . . . ?
N8 N9 N10 C26 2.5(17) . . . . ?
Zn2 N9 N10 C26 -176.1(10) . . . . ?
C51 N12 N13 N14 -0.1(14) . . . . ?
C51 N12 N13 Zn3 -171.8(8) . . . 3_655 ?
N12 N13 N14 N15 0.2(15) . . . . ?
Zn3 N13 N14 N15 172.2(8) 3_655 . . . ?
N13 N14 N15 C51 -0.1(15) . . . . ?
C2 N5 C3 O3 177(2) . . . . ?
C1 N5 C3 O3 -7(3) . . . . ?
C2 N5 C3 C4 2(3) . . . . ?
C1 N5 C3 C4 177.8(15) . . . . ?
Tb2 O3 C3 N5 -167(2) . . . . ?
Tb2 O3 C3 C4 8(5) . . . . ?
C3S N1S C2S O1S 179(2) . . . . ?
C4S N1S C2S O1S -8(4) . . . . ?
C3S N1S C2S C1S -8(4) . . . . ?
C4S N1S C2S C1S 166(2) . . . . ?
C7 N6 C5 O5 -177(3) . . . . ?
C8 N6 C5 O5 -4(5) . . . . ?
C7 N6 C5 C6 6(5) . . . . ?
C8 N6 C5 C6 179(2) . . . . ?
Tb2 O5 C5 N6 -115(4) . . . . ?
Tb2 O5 C5 C6 61(4) . . . . ?
C7S N2S C5S O2S -171(3) . . . . ?
C8S N2S C5S O2S 12(4) . . . . ?
C7S N2S C5S C6S -9(4) . . . . ?
C8S N2S C5S C6S 175(3) . . . . ?
Tb2 O1 C9 O2 -16(2) 4_465 . . . ?
Tb2 O1 C9 C12 164.9(9) 4_465 . . . ?
Zn3 O2 C9 O1 -14.0(18) 4_465 . . . ?
Zn3 O2 C9 C12 164.9(8) 4_465 . . . ?
N2 N1 C10 N4 -2.0(15) . . . . ?
N2 N1 C10 C14 -179.7(12) . . . . ?
N3 N4 C10 N1 0.1(16) . . . . ?
N3 N4 C10 C14 177.7(13) . . . . ?
C12S N3S C9S O3S -178(3) . . . . ?
C11S N3S C9S O3S 4(5) . . . . ?
C12S N3S C9S C10S -8(5) . . . . ?
C11S N3S C9S C10S 175(2) . . . . ?
Tb2 O6 C11 O7 -70.2(18) . . . . ?
Tb2 O6 C11 C16 113.2(12) . . . . ?
Zn3 O7 C11 O6 -2.2(16) . . . . ?
Zn3 O7 C11 C16 174.5(7) . . . . ?
O1 C9 C12 C17 164.3(11) . . . . ?
O2 C9 C12 C17 -14.8(16) . . . . ?
O1 C9 C12 C13 -17.2(16) . . . . ?
O2 C9 C12 C13 163.8(11) . . . . ?
C17 C12 C13 C14 -1.1(18) . . . . ?
C9 C12 C13 C14 -179.8(11) . . . . ?
C12 C13 C14 C15 -1.1(19) . . . . ?
C12 C13 C14 C10 178.7(11) . . . . ?
N1 C10 C14 C13 22(2) . . . . ?
N4 C10 C14 C13 -155.4(13) . . . . ?
N1 C10 C14 C15 -158.3(12) . . . . ?
N4 C10 C14 C15 24(2) . . . . ?
C13 C14 C15 C16 1.0(18) . . . . ?
C10 C14 C15 C16 -178.8(11) . . . . ?
C13S N4S C14S O4S 13(5) . . . . ?
C15S N4S C14S O4S -172(4) . . . . ?
C13S N4S C14S C16S 169(3) . . . . ?
C15S N4S C14S C16S -15(6) . . . . ?
C14 C15 C16 C17 1.3(18) . . . . ?
C14 C15 C16 C11 -178.2(11) . . . . ?
O6 C11 C16 C17 16.3(17) . . . . ?
O7 C11 C16 C17 -160.5(11) . . . . ?
O6 C11 C16 C15 -164.2(11) . . . . ?
O7 C11 C16 C15 19.0(16) . . . . ?
C15 C16 C17 C12 -3.6(18) . . . . ?
C11 C16 C17 C12 175.9(10) . . . . ?
C13 C12 C17 C16 3.5(17) . . . . ?
C9 C12 C17 C16 -177.9(11) . . . . ?
Tb2 O8 C18 O9 29(3) . . . . ?
Tb2 O8 C18 C19 -152.0(18) . . . . ?
Zn3 O9 C18 O8 0.7(18) . . . . ?
Zn3 O9 C18 C19 -178.1(8) . . . . ?
O8 C18 C19 C20 -168.2(11) . . . . ?
O9 C18 C19 C20 10.6(17) . . . . ?
O8 C18 C19 C24 11.6(18) . . . . ?
O9 C18 C19 C24 -169.6(11) . . . . ?
C24 C19 C20 C21 0.0(19) . . . . ?
C18 C19 C20 C21 179.7(11) . . . . ?
C19 C20 C21 C22 3.5(18) . . . . ?
C19 C20 C21 C26 -176.8(12) . . . . ?
C20 C21 C22 C23 -3.6(19) . . . . ?
C26 C21 C22 C23 176.6(12) . . . . ?
C21 C22 C23 C24 0(2) . . . . ?
C21 C22 C23 C25 -176.6(12) . . . . ?
C20 C19 C24 C23 -3.3(18) . . . . ?
C18 C19 C24 C23 177.0(11) . . . . ?
C22 C23 C24 C19 3.1(19) . . . . ?
C25 C23 C24 C19 -179.9(11) . . . . ?
Tb1 O10 C25 O11 -0.6(12) 4_466 . . . ?
Tb1 O10 C25 C23 179.9(9) 4_466 . . . ?
Tb1 O11 C25 O10 0.6(12) 4_466 . . . ?
Tb1 O11 C25 C23 -179.9(9) 4_466 . . . ?
C22 C23 C25 O10 -28.4(17) . . . . ?
C24 C23 C25 O10 154.6(12) . . . . ?
C22 C23 C25 O11 152.2(12) . . . . ?
C24 C23 C25 O11 -24.9(17) . . . . ?
N9 N10 C26 N7 -1.5(17) . . . . ?
N9 N10 C26 C21 176.1(13) . . . . ?
N8 N7 C26 N10 0.2(18) . . . . ?
N8 N7 C26 C21 -177.5(14) . . . . ?
C22 C21 C26 N10 -178.8(14) . . . . ?
C20 C21 C26 N10 1(2) . . . . ?
C22 C21 C26 N7 -1(2) . . . . ?
C20 C21 C26 N7 178.8(14) . . . . ?
C28 N11 C29 O12 -171(2) . . . . ?
C27 N11 C29 O12 4(4) . . . . ?
C28 N11 C29 C30 6(4) . . . . ?
C27 N11 C29 C30 -179.3(17) . . . . ?
Zn2 O12 C29 N11 112(3) . . . . ?
Zn2 O12 C29 C30 -65(3) . . . . ?
N21 N20 N19 N18 2(2) . . . . ?
Zn2 N20 N19 N18 171.0(13) . . . . ?
N20 N19 N18 C34 -2(2) . . . . ?
N19 N18 C34 N21 1(2) . . . . ?
N19 N18 C34 C36 -177.5(16) . . . . ?
N18 C34 N21 N20 -0.1(18) . . . . ?
C36 C34 N21 N20 178.5(14) . . . . ?
N19 N20 N21 C34 -1.1(18) . . . . ?
Zn2 N20 N21 C34 -168.4(11) . . . . ?
N21 C34 C36 C41 34(2) . . . . ?
N18 C34 C36 C41 -147.7(16) . . . . ?
N21 C34 C36 C37 -146.2(15) . . . . ?
N18 C34 C36 C37 32(2) . . . . ?
C41 C36 C37 C38 -1(2) . . . . ?
C34 C36 C37 C38 178.8(12) . . . . ?
C36 C37 C38 C39 3(2) . . . . ?
C36 C37 C38 C42 -179.7(12) . . . . ?
C37 C38 C39 C40 -2.6(19) . . . . ?
C42 C38 C39 C40 -179.9(11) . . . . ?
C38 C39 C40 C41 0.5(19) . . . . ?
C38 C39 C40 C43 174.4(11) . . . . ?
C37 C36 C41 C40 -0.8(19) . . . . ?
C34 C36 C41 C40 179.1(12) . . . . ?
C39 C40 C41 C36 1.2(19) . . . . ?
C43 C40 C41 C36 -172.8(12) . . . . ?
Tb2 O14 C42 O13 -4.4(12) 1_655 . . . ?
Tb2 O14 C42 C38 175.6(9) 1_655 . . . ?
Tb2 O13 C42 O14 4.4(12) 1_655 . . . ?
Tb2 O13 C42 C38 -175.5(9) 1_655 . . . ?
C37 C38 C42 O14 166.3(12) . . . . ?
C39 C38 C42 O14 -16.3(17) . . . . ?
C37 C38 C42 O13 -13.7(17) . . . . ?
C39 C38 C42 O13 163.6(12) . . . . ?
Tb1 O15 C43 O16 38(3) 4_566 . . . ?
Tb1 O15 C43 C40 -141.1(16) 4_566 . . . ?
Zn1 O16 C43 O15 3.6(17) . . . . ?
Zn1 O16 C43 C40 -177.1(8) . . . . ?
C39 C40 C43 O15 11.0(18) . . . . ?
C41 C40 C43 O15 -175.1(11) . . . . ?
C39 C40 C43 O16 -168.4(12) . . . . ?
C41 C40 C43 O16 5.5(17) . . . . ?
Tb1 O17 C44 O18 0(2) 4_566 . . . ?
Tb1 O17 C44 C45 -179.8(9) 4_566 . . . ?
Zn1 O18 C44 O17 -16.0(19) . . . . ?
Zn1 O18 C44 C45 163.4(8) . . . . ?
O17 C44 C45 C46 -9.1(16) . . . . ?
O18 C44 C45 C46 171.5(11) . . . . ?
O17 C44 C45 C50 172.0(11) . . . . ?
O18 C44 C45 C50 -7.5(16) . . . . ?
C50 C45 C46 C47 -1.3(19) . . . . ?
C44 C45 C46 C47 179.8(11) . . . . ?
C45 C46 C47 C48 -0.2(18) . . . . ?
C45 C46 C47 C51 178.2(11) . . . . ?
C46 C47 C48 C49 -0.6(18) . . . . ?
C51 C47 C48 C49 -179.0(11) . . . . ?
C47 C48 C49 C50 2.9(18) . . . . ?
C47 C48 C49 C52 -176.2(10) . . . . ?
C46 C45 C50 C49 3.5(18) . . . . ?
C44 C45 C50 C49 -177.6(10) . . . . ?
C48 C49 C50 C45 -4.3(18) . . . . ?
C52 C49 C50 C45 174.8(10) . . . . ?
N13 N12 C51 N15 0.0(14) . . . . ?
N13 N12 C51 C47 -179.9(11) . . . . ?
N14 N15 C51 N12 0.1(15) . . . . ?
N14 N15 C51 C47 -180.0(12) . . . . ?
C46 C47 C51 N12 0.2(19) . . . . ?
C48 C47 C51 N12 178.5(12) . . . . ?
C46 C47 C51 N15 -179.8(12) . . . . ?
C48 C47 C51 N15 -1.4(19) . . . . ?
Tb1 O19 C52 O20 -92.7(15) . . . . ?
Tb1 O19 C52 C49 92.0(14) . . . . ?
Zn1 O20 C52 O19 -0.1(14) 4_466 . . . ?
Zn1 O20 C52 C49 175.3(8) 4_466 . . . ?
C48 C49 C52 O19 -175.8(11) . . . . ?
C50 C49 C52 O19 5.1(17) . . . . ?
C48 C49 C52 O20 8.9(17) . . . . ?
C50 C49 C52 O20 -170.3(11) . . . . ?
Tb1 O23 C55 N17 156(3) . . . . ?
Tb1 O23 C55 C56 -26(6) . . . . ?
C53 N17 C55 O23 -5(4) . . . . ?
C54 N17 C55 O23 171(2) . . . . ?
C53 N17 C55 C56 177(2) . . . . ?
C54 N17 C55 C56 -8(4) . . . . ?
Tb1 O22 C58 N16 -164.6(11) . . . . ?
Tb1 O22 C58 C57 18(3) . . . . ?
C59 N16 C58 O22 178.9(16) . . . . ?
C60 N16 C58 O22 3(2) . . . . ?
C59 N16 C58 C57 -4(3) . . . . ?
C60 N16 C58 C57 -179.9(16) . . . . ?
